data_2230109
loop_
_publ_author_name
'He, Fei-Fei'
'Shi, Ya-Bin'
'Xia, Song'
'Wang, Hai-Bo'

_publ_section_title
;
 2-Methyl-4-(2-methylbenzamido)benzoic acid
;
_journal_coeditor_code PK2306
_journal_issue 5
_journal_name_full 'Acta Crystallographica Section E'
_journal_page_first o1050
_journal_paper_doi 10.1107/S160053681101110X
_journal_volume 67
_journal_year 2011
_chemical_formula_iupac 'C16 H15 N O3'
_chemical_formula_moiety 'C16 H15 N O3'
_chemical_formula_sum 'C16 H15 N O3'
_chemical_formula_weight 269.29
_chemical_melting_point 497
_chemical_name_systematic
;
2-Methyl-4-(2-methylbenzamido)benzoic acid
;
_space_group_IT_number 15
_symmetry_cell_setting monoclinic
_symmetry_space_group_name_Hall '-C 2yc'
_symmetry_space_group_name_H-M 'C 1 2/c 1'
_atom_sites_solution_hydrogens geom
_atom_sites_solution_primary direct
_atom_sites_solution_secondary difmap
_audit_creation_method SHELXL-97
_cell_angle_alpha 90.00
_cell_angle_beta 125.50(3)
_cell_angle_gamma 90.00
_cell_formula_units_Z 8
_cell_length_a 23.318(9)
_cell_length_b 10.230(2)
_cell_length_c 13.901(3)
_cell_measurement_reflns_used 25
_cell_measurement_temperature 293(2)
_cell_measurement_theta_max 13
_cell_measurement_theta_min 9
_cell_volume 2699.6(16)
_computing_cell_refinement 'CAD-4 EXPRESS (Enraf--Nonius, 1989)'
_computing_data_collection 'CAD-4 EXPRESS (Enraf--Nonius, 1989)'
_computing_data_reduction 'XCAD4 (Harms & Wocadlo, 1995)'
_computing_molecular_graphics 'SHELXL97 (Sheldrick, 2008)'
_computing_publication_material 'PLATON (Spek, 2009)'
_computing_structure_refinement 'SHELXL97 (Sheldrick, 2008)'
_computing_structure_solution 'SHELXS97 (Sheldrick, 2008)'
_diffrn_ambient_temperature 293(2)
_diffrn_measured_fraction_theta_full 0.998
_diffrn_measured_fraction_theta_max 0.998
_diffrn_measurement_device_type 'Enraf--Nonius CAD-4'
_diffrn_measurement_method \w/2\q
_diffrn_radiation_monochromator graphite
_diffrn_radiation_source 'fine-focus sealed tube'
_diffrn_radiation_type MoK\a
_diffrn_radiation_wavelength 0.71073
_diffrn_reflns_av_R_equivalents 0.0342
_diffrn_reflns_av_sigmaI/netI 0.0461
_diffrn_reflns_limit_h_max 28
_diffrn_reflns_limit_h_min -28
_diffrn_reflns_limit_k_max 12
_diffrn_reflns_limit_k_min 0
_diffrn_reflns_limit_l_max 16
_diffrn_reflns_limit_l_min -16
_diffrn_reflns_number 4968
_diffrn_reflns_theta_full 25.41
_diffrn_reflns_theta_max 25.41
_diffrn_reflns_theta_min 2.15
_diffrn_standards_decay_% 1
_diffrn_standards_interval_time 120
_diffrn_standards_number 3
_exptl_absorpt_coefficient_mu 0.092
_exptl_absorpt_correction_T_max 0.991
_exptl_absorpt_correction_T_min 0.982
_exptl_absorpt_correction_type psi-scan
_exptl_absorpt_process_details '(North <i>et al.</i>, 1968)'
_exptl_crystal_colour colourless
_exptl_crystal_density_diffrn 1.325
_exptl_crystal_density_method 'not measured'
_exptl_crystal_description block
_exptl_crystal_F_000 1136
_exptl_crystal_size_max 0.20
_exptl_crystal_size_mid 0.10
_exptl_crystal_size_min 0.10
_refine_diff_density_max 0.187
_refine_diff_density_min -0.179
_refine_ls_extinction_coef 0.0023(5)
_refine_ls_extinction_expression Fc^*^=kFc[1+0.001xFc^2^\l^3^/sin(2\q)]^-1/4^
_refine_ls_extinction_method SHELXL
_refine_ls_goodness_of_fit_ref 1.000
_refine_ls_hydrogen_treatment constr
_refine_ls_matrix_type full
_refine_ls_number_parameters 184
_refine_ls_number_reflns 2493
_refine_ls_number_restraints 0
_refine_ls_restrained_S_all 1.000
_refine_ls_R_factor_all 0.0811
_refine_ls_R_factor_gt 0.0467
_refine_ls_shift/su_max 0.000
_refine_ls_shift/su_mean 0.000
_refine_ls_structure_factor_coef Fsqd
_refine_ls_weighting_details 'calc w=1/[\s^2^(Fo^2^)+(0.0750P)^2^] where P=(Fo^2^+2Fc^2^)/3'
_refine_ls_weighting_scheme calc
_refine_ls_wR_factor_gt 0.1186
_refine_ls_wR_factor_ref 0.1384
_reflns_number_gt 1641
_reflns_number_total 2493
_reflns_threshold_expression >2\s(I)
_cod_data_source_file pk2306.cif
_cod_data_source_block I
_cod_original_cell_volume 2699.7(16)
_cod_original_sg_symbol_H-M 'C 2/c'
_cod_database_code 2230109
_cod_database_fobs_code 2230109

loop_
_symmetry_equiv_pos_site_id
_symmetry_equiv_pos_as_xyz
1 x,y,z
2 -x,y,1/2-z
3 -x,-y,-z
4 x,-y,1/2+z
5 1/2+x,1/2+y,z
6 1/2-x,1/2+y,1/2-z
7 1/2-x,1/2-y,-z
8 1/2+x,1/2-y,1/2+z

loop_
_atom_site_type_symbol
_atom_site_label
_atom_site_fract_x
_atom_site_fract_y
_atom_site_fract_z
_atom_site_U_iso_or_equiv
_atom_site_adp_type
_atom_site_calc_flag
_atom_site_refinement_flags
_atom_site_occupancy
_atom_site_disorder_assembly
_atom_site_disorder_group
N N 0.27879(10) 1.06074(17) 0.23814(17) 0.0431(5) Uani d . 1 . .
H H0A 0.2725 1.1380 0.2547 0.052 Uiso calc R 1 . .
O O1 0.25277(9) 0.84642(15) 0.23884(17) 0.0573(5) Uani d . 1 . .
C C1 0.09320(14) 0.8941(3) 0.0956(2) 0.0698(8) Uani d . 1 . .
H H1A 0.0432 0.8865 0.0559 0.105 Uiso calc R 1 . .
H H1B 0.1141 0.8086 0.1159 0.105 Uiso calc R 1 . .
H H1C 0.1026 0.9364 0.0445 0.105 Uiso calc R 1 . .
O O2 0.45652(10) 0.90523(16) 0.04728(17) 0.0639(6) Uani d . 1 . .
H H2A 0.4798 0.9040 0.0202 0.096 Uiso calc R 1 . .
C C2 0.12408(12) 0.9737(2) 0.2061(2) 0.0432(6) Uani d . 1 . .
O O3 0.46865(10) 1.11880(17) 0.03858(18) 0.0662(6) Uani d . 1 . .
C C3 0.08066(13) 1.0191(2) 0.2371(2) 0.0507(7) Uani d . 1 . .
H H3A 0.0328 1.0002 0.1884 0.061 Uiso calc R 1 . .
C C4 0.10675(14) 1.0914(2) 0.3382(2) 0.0496(7) Uani d . 1 . .
H H4A 0.0764 1.1214 0.3562 0.060 Uiso calc R 1 . .
C C5 0.17705(14) 1.1195(2) 0.4121(2) 0.0490(6) Uani d . 1 . .
H H5A 0.1949 1.1656 0.4818 0.059 Uiso calc R 1 . .
C C6 0.22118(12) 1.0787(2) 0.3823(2) 0.0440(6) Uani d . 1 . .
H H6A 0.2688 1.0997 0.4312 0.053 Uiso calc R 1 . .
C C7 0.19543(12) 1.0070(2) 0.2804(2) 0.0372(5) Uani d . 1 . .
C C8 0.24493(12) 0.9618(2) 0.2510(2) 0.0400(5) Uani d . 1 . .
C C9 0.32340(11) 1.0500(2) 0.2002(2) 0.0387(5) Uani d . 1 . .
C C10 0.32865(11) 1.1578(2) 0.1449(2) 0.0420(6) Uani d . 1 . .
H H10A 0.3043 1.2335 0.1373 0.050 Uiso calc R 1 . .
C C11 0.36888(12) 1.1568(2) 0.1007(2) 0.0409(6) Uani d . 1 . .
C C12 0.40456(11) 1.0408(2) 0.1123(2) 0.0404(6) Uani d . 1 . .
C C13 0.39995(12) 0.9348(2) 0.1700(2) 0.0458(6) Uani d . 1 . .
H H13A 0.4244 0.8589 0.1787 0.055 Uiso calc R 1 . .
C C14 0.36050(12) 0.9378(2) 0.2148(2) 0.0459(6) Uani d . 1 . .
H H14A 0.3589 0.8657 0.2540 0.055 Uiso calc R 1 . .
C C15 0.37002(14) 1.2772(2) 0.0391(2) 0.0555(7) Uani d . 1 . .
H H15A 0.3369 1.3400 0.0312 0.083 Uiso calc R 1 . .
H H15B 0.3574 1.2538 -0.0378 0.083 Uiso calc R 1 . .
H H15C 0.4164 1.3144 0.0848 0.083 Uiso calc R 1 . .
C C16 0.44573(12) 1.0256(2) 0.0627(2) 0.0452(6) Uani d . 1 . .

loop_
_atom_site_aniso_label
_atom_site_aniso_U_11
_atom_site_aniso_U_22
_atom_site_aniso_U_33
_atom_site_aniso_U_12
_atom_site_aniso_U_13
_atom_site_aniso_U_23
N 0.0528(12) 0.0369(10) 0.0640(13) -0.0009(9) 0.0480(11) -0.0035(9)
O1 0.0742(12) 0.0373(9) 0.0957(14) -0.0002(8) 0.0695(12) -0.0015(9)
C1 0.0601(18) 0.098(2) 0.0525(17) -0.0085(16) 0.0333(15) -0.0222(16)
O2 0.0834(13) 0.0489(10) 0.1041(15) -0.0071(9) 0.0799(13) -0.0164(10)
C2 0.0471(14) 0.0498(14) 0.0434(14) -0.0013(11) 0.0324(12) 0.0026(11)
O3 0.0883(14) 0.0514(11) 0.1102(16) -0.0040(9) 0.0870(14) -0.0038(10)
C3 0.0415(14) 0.0655(16) 0.0562(16) 0.0015(12) 0.0348(13) 0.0037(13)
C4 0.0609(16) 0.0479(14) 0.0690(17) 0.0030(12) 0.0542(15) 0.0028(13)
C5 0.0685(17) 0.0427(13) 0.0559(16) -0.0053(12) 0.0476(15) -0.0077(11)
C6 0.0479(14) 0.0427(13) 0.0512(15) -0.0059(11) 0.0344(13) -0.0044(11)
C7 0.0451(13) 0.0355(11) 0.0451(13) 0.0019(10) 0.0342(12) 0.0042(10)
C8 0.0438(13) 0.0395(13) 0.0471(13) -0.0004(10) 0.0324(12) -0.0003(10)
C9 0.0408(12) 0.0395(12) 0.0493(14) -0.0042(10) 0.0339(12) -0.0061(10)
C10 0.0490(14) 0.0334(12) 0.0606(15) -0.0011(10) 0.0416(13) -0.0061(11)
C11 0.0466(13) 0.0371(12) 0.0522(14) -0.0085(10) 0.0362(12) -0.0096(11)
C12 0.0412(13) 0.0423(13) 0.0511(14) -0.0057(10) 0.0344(12) -0.0081(11)
C13 0.0477(14) 0.0400(12) 0.0665(17) 0.0055(10) 0.0426(14) -0.0009(11)
C14 0.0498(14) 0.0413(13) 0.0655(16) 0.0021(11) 0.0442(14) 0.0040(12)
C15 0.0724(18) 0.0418(14) 0.0803(19) 0.0006(12) 0.0603(16) 0.0031(13)
C16 0.0472(14) 0.0442(13) 0.0595(16) -0.0033(11) 0.0398(13) -0.0101(12)

loop_
_atom_type_symbol
_atom_type_description
_atom_type_scat_dispersion_real
_atom_type_scat_dispersion_imag
_atom_type_scat_source
C C 0.0033 0.0016 'International Tables Vol C Tables 4.2.6.8 and 6.1.1.4'
H H 0.0000 0.0000 'International Tables Vol C Tables 4.2.6.8 and 6.1.1.4'
N N 0.0061 0.0033 'International Tables Vol C Tables 4.2.6.8 and 6.1.1.4'
O O 0.0106 0.0060 'International Tables Vol C Tables 4.2.6.8 and 6.1.1.4'

loop_
_geom_angle_atom_site_label_1
_geom_angle_atom_site_label_2
_geom_angle_atom_site_label_3
_geom_angle_site_symmetry_1
_geom_angle_site_symmetry_3
_geom_angle
_geom_angle_publ_flag
C8 N C9 . . 126.85(18) ?
C8 N H0A . . 116.6 ?
C9 N H0A . . 116.6 ?
C2 C1 H1A . . 109.5 ?
C2 C1 H1B . . 109.5 ?
H1A C1 H1B . . 109.5 ?
C2 C1 H1C . . 109.5 ?
H1A C1 H1C . . 109.5 ?
H1B C1 H1C . . 109.5 ?
C16 O2 H2A . . 109.5 ?
C3 C2 C7 . . 117.3(2) ?
C3 C2 C1 . . 119.7(2) ?
C7 C2 C1 . . 123.1(2) ?
C4 C3 C2 . . 121.7(2) ?
C4 C3 H3A . . 119.1 ?
C2 C3 H3A . . 119.1 ?
C5 C4 C3 . . 120.4(2) ?
C5 C4 H4A . . 119.8 ?
C3 C4 H4A . . 119.8 ?
C4 C5 C6 . . 119.3(2) ?
C4 C5 H5A . . 120.4 ?
C6 C5 H5A . . 120.4 ?
C5 C6 C7 . . 120.8(2) ?
C5 C6 H6A . . 119.6 ?
C7 C6 H6A . . 119.6 ?
C6 C7 C2 . . 120.50(19) ?
C6 C7 C8 . . 119.7(2) ?
C2 C7 C8 . . 119.8(2) ?
O1 C8 N . . 123.87(19) ?
O1 C8 C7 . . 122.33(19) ?
N C8 C7 . . 113.80(18) ?
C14 C9 C10 . . 119.50(19) ?
C14 C9 N . . 122.87(19) ?
C10 C9 N . . 117.63(18) ?
C11 C10 C9 . . 122.6(2) ?
C11 C10 H10A . . 118.7 ?
C9 C10 H10A . . 118.7 ?
C10 C11 C12 . . 117.56(19) ?
C10 C11 C15 . . 118.97(19) ?
C12 C11 C15 . . 123.43(18) ?
C13 C12 C11 . . 119.16(18) ?
C13 C12 C16 . . 118.4(2) ?
C11 C12 C16 . . 122.4(2) ?
C14 C13 C12 . . 122.6(2) ?
C14 C13 H13A . . 118.7 ?
C12 C13 H13A . . 118.7 ?
C13 C14 C9 . . 118.5(2) ?
C13 C14 H14A . . 120.7 ?
C9 C14 H14A . . 120.7 ?
C11 C15 H15A . . 109.5 ?
C11 C15 H15B . . 109.5 ?
H15A C15 H15B . . 109.5 ?
C11 C15 H15C . . 109.5 ?
H15A C15 H15C . . 109.5 ?
H15B C15 H15C . . 109.5 ?
O3 C16 O2 . . 122.23(19) ?
O3 C16 C12 . . 123.2(2) ?
O2 C16 C12 . . 114.6(2) ?

loop_
_geom_bond_atom_site_label_1
_geom_bond_atom_site_label_2
_geom_bond_site_symmetry_2
_geom_bond_distance
_geom_bond_publ_flag
N C8 . 1.357(3) ?
N C9 . 1.417(3) ?
N H0A . 0.8600 ?
O1 C8 . 1.221(3) ?
C1 C2 . 1.501(3) ?
C1 H1A . 0.9600 ?
C1 H1B . 0.9600 ?
C1 H1C . 0.9600 ?
O2 C16 . 1.300(3) ?
O2 H2A . 0.8200 ?
C2 C3 . 1.391(3) ?
C2 C7 . 1.398(3) ?
O3 C16 . 1.230(3) ?
C3 C4 . 1.378(4) ?
C3 H3A . 0.9300 ?
C4 C5 . 1.367(4) ?
C4 H4A . 0.9300 ?
C5 C6 . 1.378(3) ?
C5 H5A . 0.9300 ?
C6 C7 . 1.386(3) ?
C6 H6A . 0.9300 ?
C7 C8 . 1.503(3) ?
C9 C14 . 1.380(3) ?
C9 C10 . 1.389(3) ?
C10 C11 . 1.389(3) ?
C10 H10A . 0.9300 ?
C11 C12 . 1.404(3) ?
C11 C15 . 1.509(3) ?
C12 C13 . 1.388(3) ?
C12 C16 . 1.481(3) ?
C13 C14 . 1.379(3) ?
C13 H13A . 0.9300 ?
C14 H14A . 0.9300 ?
C15 H15A . 0.9600 ?
C15 H15B . 0.9600 ?
C15 H15C . 0.9600 ?

loop_
_geom_hbond_atom_site_label_D
_geom_hbond_atom_site_label_H
_geom_hbond_atom_site_label_A
_geom_hbond_site_symmetry_A
_geom_hbond_distance_DH
_geom_hbond_distance_HA
_geom_hbond_distance_DA
_geom_hbond_angle_DHA
_geom_hbond_publ_flag
N H0A O1 6_555 0.86 2.23 3.076(3) 169 yes
O2 H2A O3 3_675 0.82 1.82 2.636(4) 174 yes

loop_
_geom_torsion_atom_site_label_1
_geom_torsion_atom_site_label_2
_geom_torsion_atom_site_label_3
_geom_torsion_atom_site_label_4
_geom_torsion_site_symmetry_1
_geom_torsion_site_symmetry_2
_geom_torsion_site_symmetry_3
_geom_torsion_site_symmetry_4
_geom_torsion
_geom_torsion_publ_flag
C7 C2 C3 C4 . . . . -1.5(3) ?
C1 C2 C3 C4 . . . . 179.4(2) ?
C2 C3 C4 C5 . . . . -0.7(4) ?
C3 C4 C5 C6 . . . . 2.4(4) ?
C4 C5 C6 C7 . . . . -1.8(3) ?
C5 C6 C7 C2 . . . . -0.5(3) ?
C5 C6 C7 C8 . . . . -179.0(2) ?
C3 C2 C7 C6 . . . . 2.1(3) ?
C1 C2 C7 C6 . . . . -178.8(2) ?
C3 C2 C7 C8 . . . . -179.5(2) ?
C1 C2 C7 C8 . . . . -0.4(3) ?
C9 N C8 O1 . . . . 5.4(4) ?
C9 N C8 C7 . . . . -173.8(2) ?
C6 C7 C8 O1 . . . . 121.0(3) ?
C2 C7 C8 O1 . . . . -57.5(3) ?
C6 C7 C8 N . . . . -59.8(3) ?
C2 C7 C8 N . . . . 121.7(2) ?
C8 N C9 C14 . . . . -26.4(4) ?
C8 N C9 C10 . . . . 152.9(2) ?
C14 C9 C10 C11 . . . . 1.5(3) ?
N C9 C10 C11 . . . . -177.8(2) ?
C9 C10 C11 C12 . . . . 0.7(3) ?
C9 C10 C11 C15 . . . . 178.4(2) ?
C10 C11 C12 C13 . . . . -2.0(3) ?
C15 C11 C12 C13 . . . . -179.6(2) ?
C10 C11 C12 C16 . . . . 176.5(2) ?
C15 C11 C12 C16 . . . . -1.2(4) ?
C11 C12 C13 C14 . . . . 1.2(4) ?
C16 C12 C13 C14 . . . . -177.3(2) ?
C12 C13 C14 C9 . . . . 0.9(4) ?
C10 C9 C14 C13 . . . . -2.2(4) ?
N C9 C14 C13 . . . . 177.0(2) ?
C13 C12 C16 O3 . . . . -160.2(2) ?
C11 C12 C16 O3 . . . . 21.4(4) ?
C13 C12 C16 O2 . . . . 19.2(3) ?
C11 C12 C16 O2 . . . . -159.2(2) ?

loop_
_cod_related_entry_id
_cod_related_entry_database
_cod_related_entry_code
1 ChemSpider 24541601
